data_4326218
loop_
_publ_author_name
'Shun-Ze Zhan'
'Mian Li'
'Xiao-Ping Zhou'
'Jia Ni'
'Xiao-Chun Huang'
'Dan Li'

_publ_section_title
;
 From Simple to Complex: Topological Evolution and Luminescence Variation
 in a Copper(I) Pyridylpyrazolate System Tuned via Second Ligating Spacers
;
_journal_name_full 'Inorganic Chemistry'
_journal_page_first 8879
_journal_page_last 8892
_journal_paper_doi 10.1021/ic200854s
_journal_volume 50
_journal_year 2011
_chemical_formula_moiety 'C14 H9 Cu2 N5'
_chemical_formula_sum 'C14 H9 Cu2 N5'
_chemical_formula_weight 374.34
_chemical_name_systematic
; 
 ? 
;
_space_group_IT_number 142
_symmetry_cell_setting tetragonal
_symmetry_space_group_name_Hall '-I 4bd 2c'
_symmetry_space_group_name_H-M 'I 41/a c d :2'
_atom_sites_solution_hydrogens geom
_atom_sites_solution_primary direct
_atom_sites_solution_secondary difmap
_audit_creation_method SHELXL-97
_cell_angle_alpha 90.00
_cell_angle_beta 90.00
_cell_angle_gamma 90.00
_cell_formula_units_Z 16
_cell_length_a 15.7482(9)
_cell_length_b 15.7482(9)
_cell_length_c 21.281(2)
_cell_measurement_reflns_used 5210
_cell_measurement_temperature 293(2)
_cell_measurement_theta_max 27.388
_cell_measurement_theta_min 2.586
_cell_volume 5277.8(7)
_computing_cell_refinement 'Bruker SMART'
_computing_data_collection 'Bruker SMART'
_computing_data_reduction 'Bruker SAINT'
_computing_molecular_graphics 'Bruker SHELXTL'
_computing_publication_material 'Bruker SHELXTL'
_computing_structure_refinement 'SHELXL-97 (Sheldrick, 1997)'
_computing_structure_solution 'SHELXS-97 (Sheldrick, 1990)'
_diffrn_ambient_temperature 293(2)
_diffrn_measured_fraction_theta_full 1.000
_diffrn_measured_fraction_theta_max 1.000
_diffrn_measurement_device_type 'CCD area detector'
_diffrn_measurement_method 'phi and omega scans'
_diffrn_radiation_monochromator graphite
_diffrn_radiation_source 'fine-focus sealed tube'
_diffrn_radiation_type MoK\a
_diffrn_radiation_wavelength 0.71073
_diffrn_reflns_av_R_equivalents 0.0335
_diffrn_reflns_av_sigmaI/netI 0.0153
_diffrn_reflns_limit_h_max 18
_diffrn_reflns_limit_h_min -18
_diffrn_reflns_limit_k_max 18
_diffrn_reflns_limit_k_min -12
_diffrn_reflns_limit_l_max 25
_diffrn_reflns_limit_l_min -21
_diffrn_reflns_number 13573
_diffrn_reflns_theta_full 25.00
_diffrn_reflns_theta_max 25.00
_diffrn_reflns_theta_min 2.59
_exptl_absorpt_coefficient_mu 3.221
_exptl_absorpt_correction_T_max 0.4998
_exptl_absorpt_correction_T_min 0.4450
_exptl_absorpt_correction_type multi-scan
_exptl_absorpt_process_details sadabs
_exptl_crystal_colour 'light yellow'
_exptl_crystal_density_diffrn 1.884
_exptl_crystal_density_meas ?
_exptl_crystal_description block
_exptl_crystal_F_000 2976
_exptl_crystal_size_max 0.30
_exptl_crystal_size_mid 0.25
_exptl_crystal_size_min 0.25
_refine_diff_density_max 0.313
_refine_diff_density_min -0.233
_refine_diff_density_rms 0.062
_refine_ls_extinction_method none
_refine_ls_goodness_of_fit_ref 1.057
_refine_ls_hydrogen_treatment constr
_refine_ls_matrix_type full
_refine_ls_number_parameters 96
_refine_ls_number_reflns 1172
_refine_ls_number_restraints 0
_refine_ls_restrained_S_all 1.057
_refine_ls_R_factor_all 0.0234
_refine_ls_R_factor_gt 0.0217
_refine_ls_shift/su_max 0.000
_refine_ls_shift/su_mean 0.000
_refine_ls_structure_factor_coef Fsqd
_refine_ls_weighting_details 'calc w=1/[\s^2^(Fo^2^)+(0.0307P)^2^+9.1141P] where P=(Fo^2^+2Fc^2^)/3'
_refine_ls_weighting_scheme calc
_refine_ls_wR_factor_gt 0.0569
_refine_ls_wR_factor_ref 0.0577
_reflns_number_gt 1100
_reflns_number_total 1172
_reflns_threshold_expression >2sigma(I)
_cod_data_source_file ic200854s_si_002_5.cif
_cod_data_source_block 4
_cod_depositor_comments
;
The following automatic conversions were performed:

'_exptl_crystal_density_meas' value 'none' was changed to '?' - the
value is perceived as not measured.

Automatic conversion script
Id: cif_fix_values 3008 2015-01-20 13:52:24Z robertas 
;
_cod_original_sg_symbol_H-M 'I 41/a c d'
_cod_database_code 4326218

loop_
_symmetry_equiv_pos_as_xyz
'x, y, z'
'-x+1/2, -y, z+1/2'
'-y+1/4, x+3/4, z+1/4'
'y+1/4, -x+1/4, z+3/4'
'-x+1/2, y, -z'
'x, -y, -z+1/2'
'y+1/4, x+3/4, -z+3/4'
'-y+1/4, -x+1/4, -z+1/4'
'x+1/2, y+1/2, z+1/2'
'-x+1, -y+1/2, z+1'
'-y+3/4, x+5/4, z+3/4'
'y+3/4, -x+3/4, z+5/4'
'-x+1, y+1/2, -z+1/2'
'x+1/2, -y+1/2, -z+1'
'y+3/4, x+5/4, -z+5/4'
'-y+3/4, -x+3/4, -z+3/4'
'-x, -y, -z'
'x-1/2, y, -z-1/2'
'y-1/4, -x-3/4, -z-1/4'
'-y-1/4, x-1/4, -z-3/4'
'x-1/2, -y, z'
'-x, y, z-1/2'
'-y-1/4, -x-3/4, z-3/4'
'y-1/4, x-1/4, z-1/4'
'-x+1/2, -y+1/2, -z+1/2'
'x, y+1/2, -z'
'y+1/4, -x-1/4, -z+1/4'
'-y+1/4, x+1/4, -z-1/4'
'x, -y+1/2, z+1/2'
'-x+1/2, y+1/2, z'
'-y+1/4, -x-1/4, z-1/4'
'y+1/4, x+1/4, z+1/4'

loop_
_atom_site_label
_atom_site_type_symbol
_atom_site_fract_x
_atom_site_fract_y
_atom_site_fract_z
_atom_site_U_iso_or_equiv
_atom_site_adp_type
_atom_site_occupancy
_atom_site_symmetry_multiplicity
_atom_site_calc_flag
_atom_site_refinement_flags
_atom_site_disorder_group
Cu1 Cu 0.351919(16) 0.297526(17) 0.043653(12) 0.02313(12) Uani 1 1 d . .
N1 N 0.48799(13) 0.47840(11) 0.14397(9) 0.0291(4) Uani 1 1 d . .
N2 N 0.28694(11) 0.39854(10) 0.01700(8) 0.0182(4) Uani 1 1 d . .
N3 N 0.46451(13) 0.25932(13) 0.03818(9) 0.0259(4) Uani 0.50 1 d P 1
C8 C 0.46451(13) 0.25932(13) 0.03818(9) 0.0259(4) Uani 0.50 1 d P 2
C1 C 0.42856(17) 0.57800(17) 0.04671(12) 0.0384(6) Uani 1 1 d . .
H1 H 0.4090 0.6119 0.0140 0.046 Uiso 1 1 calc R .
C2 C 0.5005(2) 0.60081(16) 0.07940(13) 0.0467(7) Uani 1 1 d . .
H2 H 0.5296 0.6503 0.0693 0.056 Uiso 1 1 calc R .
C3 C 0.52846(16) 0.54952(16) 0.12701(13) 0.0378(6) Uani 1 1 d . .
H3 H 0.5776 0.5647 0.1484 0.045 Uiso 1 1 calc R .
C4 C 0.41729(14) 0.45739(14) 0.11228(10) 0.0255(5) Uani 1 1 d . .
H4 H 0.3882 0.4086 0.1243 0.031 Uiso 1 1 calc R .
C5 C 0.38541(14) 0.50465(14) 0.06261(10) 0.0231(5) Uani 1 1 d . .
C6 C 0.30865(14) 0.48011(13) 0.02760(10) 0.0214(4) Uani 1 1 d . .
C7 C 0.2500 0.53364(19) 0.0000 0.0263(7) Uani 1 2 d S .
H7 H 0.2500 0.5927 0.0000 0.032 Uiso 1 2 calc SR .

loop_
_atom_site_aniso_label
_atom_site_aniso_U_11
_atom_site_aniso_U_22
_atom_site_aniso_U_33
_atom_site_aniso_U_23
_atom_site_aniso_U_13
_atom_site_aniso_U_12
Cu1 0.01851(17) 0.02185(17) 0.02904(19) 0.00300(10) 0.00007(11) 0.00463(10)
N1 0.0286(10) 0.0244(10) 0.0344(10) 0.0063(8) -0.0156(8) -0.0080(8)
N2 0.0154(8) 0.0176(9) 0.0216(9) 0.0012(7) -0.0054(7) -0.0008(7)
N3 0.0230(9) 0.0250(11) 0.0297(10) 0.0034(9) 0.0013(8) 0.0041(9)
C8 0.0230(9) 0.0250(11) 0.0297(10) 0.0034(9) 0.0013(8) 0.0041(9)
C1 0.0430(15) 0.0308(13) 0.0414(14) 0.0161(11) -0.0221(12) -0.0146(12)
C2 0.0484(17) 0.0368(15) 0.0550(17) 0.0229(13) -0.0271(14) -0.0273(13)
C3 0.0349(14) 0.0345(14) 0.0438(14) 0.0099(11) -0.0209(11) -0.0167(11)
C4 0.0257(11) 0.0198(11) 0.0310(12) 0.0042(9) -0.0084(9) -0.0086(9)
C5 0.0227(11) 0.0202(11) 0.0265(11) 0.0001(9) -0.0067(9) -0.0033(9)
C6 0.0226(11) 0.0180(10) 0.0236(10) 0.0011(8) -0.0067(8) -0.0024(8)
C7 0.0297(17) 0.0141(14) 0.0351(17) 0.000 -0.0132(14) 0.000

loop_
_atom_type_symbol
_atom_type_description
_atom_type_scat_dispersion_real
_atom_type_scat_dispersion_imag
_atom_type_scat_source
C C 0.0033 0.0016 'International Tables Vol C Tables 4.2.6.8 and 6.1.1.4'
H H 0.0000 0.0000 'International Tables Vol C Tables 4.2.6.8 and 6.1.1.4'
N N 0.0061 0.0033 'International Tables Vol C Tables 4.2.6.8 and 6.1.1.4'
Cu Cu 0.3201 1.2651 'International Tables Vol C Tables 4.2.6.8 and 6.1.1.4'

loop_
_geom_angle_atom_site_label_1
_geom_angle_atom_site_label_2
_geom_angle_atom_site_label_3
_geom_angle
_geom_angle_site_symmetry_1
_geom_angle_site_symmetry_3
N3 Cu1 N2 136.91(8) . .
N3 Cu1 N1 118.33(8) . 20_656
N2 Cu1 N1 103.51(7) . 20_656
C3 N1 C4 117.74(19) . .
C3 N1 Cu1 118.10(15) . 27_565
C4 N1 Cu1 123.35(14) . 27_565
C6 N2 N2 107.68(11) . 5
C6 N2 Cu1 126.02(14) . .
N2 N2 Cu1 126.28(5) 5 .
N3 N3 Cu1 174.6(2) 10_554 .
C2 C1 C5 119.9(2) . .
C3 C2 C1 119.0(2) . .
N1 C3 C2 122.7(2) . .
N1 C4 C5 123.4(2) . .
C1 C5 C4 117.2(2) . .
C1 C5 C6 120.0(2) . .
C4 C5 C6 122.84(19) . .
N2 C6 C7 109.92(18) . .
N2 C6 C5 122.90(18) . .
C7 C6 C5 127.2(2) . .
C6 C7 C6 104.8(3) 5 .

loop_
_geom_bond_atom_site_label_1
_geom_bond_atom_site_label_2
_geom_bond_distance
_geom_bond_site_symmetry_2
Cu1 N3 1.876(2) .
Cu1 N2 1.9747(17) .
Cu1 N1 2.0594(18) 20_656
N1 C3 1.338(3) .
N1 C4 1.343(3) .
N1 Cu1 2.0594(18) 27_565
N2 C6 1.348(3) .
N2 N2 1.370(3) 5
N3 N3 1.156(4) 10_554
C1 C2 1.377(4) .
C1 C5 1.382(3) .
C2 C3 1.369(3) .
C4 C5 1.387(3) .
C5 C6 1.472(3) .
C6 C7 1.382(3) .
C7 C6 1.382(3) 5
